data_4119629
loop_
_publ_author_name
'Julien Lieffrig'
'Olivier Jeannin'
'Marc Fourmigu\'e'

_publ_section_title
;
 Expanded Halogen-Bonded Anion Organic Networks with Star-Shaped
 Iodoethynyl-Substituted Molecules: From Corrugated 2D Hexagonal Lattices
 to Pyrite-Type 2-Fold Interpenetrated Cubic Lattices
;
_journal_name_full 'Journal of the American Chemical Society'
_journal_page_first 6200
_journal_page_last 6210
_journal_paper_doi 10.1021/ja400740v
_journal_volume 135
_journal_year 2013
_chemical_formula_moiety '    C18 H15 S, 2(C12 F3 I3), Br '
_chemical_formula_sum 'C42 H15 Br F6 I6 S'
_chemical_formula_weight 1506.91
_chemical_name_systematic
; 
 ? 
;
_space_group_IT_number 15
_symmetry_cell_setting monoclinic
_symmetry_space_group_name_Hall '-C 2yc'
_symmetry_space_group_name_H-M 'C 1 2/c 1'
_atom_sites_solution_hydrogens geom
_atom_sites_solution_primary direct
_atom_sites_solution_secondary difmap
_audit_creation_method SHELXL-97
_cell_angle_alpha 90.00
_cell_angle_beta 97.115(2)
_cell_angle_gamma 90.00
_cell_formula_units_Z 4
_cell_length_a 11.7331(6)
_cell_length_b 15.2250(10)
_cell_length_c 25.0661(16)
_cell_measurement_reflns_used 9954
_cell_measurement_temperature 150(2)
_cell_measurement_theta_max 27.43
_cell_measurement_theta_min 2.68
_cell_volume 4443.2(5)
_computing_cell_refinement 'Bruker SMART (Bruker, 2002)'
_computing_data_collection 'Bruker SAINT (Bruker, 2002)'
_computing_data_reduction 'Bruker SAINT (Bruker, 2002)'
_computing_molecular_graphics 'Ortep-3 for Windows (Farrugia, 1997)'
_computing_publication_material 'WinGX publication routines (Farrugia, 1999)'
_computing_structure_refinement 'SHELXL-97 (Sheldrick, 1997)'
_computing_structure_solution 'SIR97 (ALtomare et al., 1999))'
_diffrn_ambient_temperature 150(2)
_diffrn_detector 'CCD plate'
_diffrn_measured_fraction_theta_full 0.990
_diffrn_measured_fraction_theta_max 0.990
_diffrn_measurement_device_type 'APEXII, Bruker-AXS'
_diffrn_measurement_method 'CCD rotation images, thin slices'
_diffrn_radiation_monochromator graphite
_diffrn_radiation_probe x-ray
_diffrn_radiation_type MoK\a
_diffrn_radiation_wavelength 0.71073
_diffrn_reflns_av_R_equivalents 0.0409
_diffrn_reflns_av_sigmaI/netI 0.0254
_diffrn_reflns_limit_h_max 14
_diffrn_reflns_limit_h_min -15
_diffrn_reflns_limit_k_max 19
_diffrn_reflns_limit_k_min -19
_diffrn_reflns_limit_l_max 32
_diffrn_reflns_limit_l_min -32
_diffrn_reflns_number 32630
_diffrn_reflns_theta_full 27.47
_diffrn_reflns_theta_max 27.47
_diffrn_reflns_theta_min 1.64
_exptl_absorpt_coefficient_mu 5.196
_exptl_absorpt_correction_T_max 0.459
_exptl_absorpt_correction_T_min 0.248
_exptl_absorpt_correction_type multi-scan
_exptl_absorpt_process_details
;
  [Sheldrick, G.M. (2002). SADABS Bruker AXS Inc., Madison, Wisconsin, USA]
;
_exptl_crystal_colour colorless
_exptl_crystal_density_diffrn 2.253
_exptl_crystal_description prism
_exptl_crystal_F_000 2760
_exptl_crystal_size_max 0.37
_exptl_crystal_size_mid 0.23
_exptl_crystal_size_min 0.15
_refine_diff_density_max 1.161
_refine_diff_density_min -0.845
_refine_diff_density_rms 0.094
_refine_ls_extinction_method none
_refine_ls_goodness_of_fit_ref 1.084
_refine_ls_hydrogen_treatment constr
_refine_ls_matrix_type full
_refine_ls_number_parameters 267
_refine_ls_number_reflns 5054
_refine_ls_number_restraints 0
_refine_ls_restrained_S_all 1.084
_refine_ls_R_factor_all 0.0279
_refine_ls_R_factor_gt 0.0228
_refine_ls_shift/su_max 0.001
_refine_ls_shift/su_mean 0.000
_refine_ls_structure_factor_coef Fsqd
_refine_ls_weighting_details 'calc w=1/[\s^2^(Fo^2^)+(0.0166P)^2^+11.4009P] where P=(Fo^2^+2Fc^2^)/3'
_refine_ls_weighting_scheme calc
_refine_ls_wR_factor_gt 0.0508
_refine_ls_wR_factor_ref 0.0532
_reflns_number_gt 4505
_reflns_number_total 5054
_reflns_threshold_expression >2sigma(I)
_cod_data_source_file ja400740v_si_001_12.cif
_cod_data_source_block 1-1-Ph3SBr
_cod_original_sg_symbol_Hall '-c 2yc'
_cod_original_formula_sum '    C42 H15 Br F6 I6 S'
_cod_database_code 4119629

loop_
_symmetry_equiv_pos_as_xyz
'x, y, z'
'-x, y, -z+1/2'
'x+1/2, y+1/2, z'
'-x+1/2, y+1/2, -z+1/2'
'-x, -y, -z'
'x, -y, z-1/2'
'-x+1/2, -y+1/2, -z'
'x+1/2, -y+1/2, z-1/2'

loop_
_atom_site_label
_atom_site_type_symbol
_atom_site_fract_x
_atom_site_fract_y
_atom_site_fract_z
_atom_site_U_iso_or_equiv
_atom_site_adp_type
_atom_site_occupancy
_atom_site_symmetry_multiplicity
_atom_site_calc_flag
_atom_site_refinement_flags
_atom_site_disorder_assembly
_atom_site_disorder_group
C1 C 0.1357(2) 0.43786(18) 0.06715(11) 0.0233(6) Uani 1 1 d . . .
C2 C 0.1977(2) 0.40320(19) 0.02782(12) 0.0246(6) Uani 1 1 d . . .
C3 C 0.1474(2) 0.36122(18) -0.01835(11) 0.0242(6) Uani 1 1 d . . .
C4 C 0.0278(2) 0.35342(19) -0.02426(11) 0.0248(6) Uani 1 1 d . . .
C5 C -0.0405(2) 0.38435(18) 0.01342(11) 0.0239(6) Uani 1 1 d . . .
C6 C 0.0178(2) 0.42606(18) 0.05853(11) 0.0240(6) Uani 1 1 d . . .
C7 C 0.1914(2) 0.4884(2) 0.11120(12) 0.0291(6) Uani 1 1 d . . .
C8 C 0.2386(3) 0.5361(2) 0.14417(13) 0.0324(7) Uani 1 1 d . . .
C9 C 0.2151(3) 0.3299(2) -0.05835(12) 0.0278(6) Uani 1 1 d . . .
C10 C 0.2711(3) 0.3055(2) -0.09195(12) 0.0302(7) Uani 1 1 d . . .
C11 C -0.1630(3) 0.37653(19) 0.00562(12) 0.0268(6) Uani 1 1 d . . .
C12 C -0.2651(2) 0.37273(19) -0.00212(12) 0.0279(6) Uani 1 1 d . . .
F1 F 0.31200(13) 0.41292(12) 0.03453(7) 0.0329(4) Uani 1 1 d . . .
F2 F -0.02371(15) 0.31518(12) -0.06882(7) 0.0333(4) Uani 1 1 d . . .
F3 F -0.04541(14) 0.45831(12) 0.09507(7) 0.0335(4) Uani 1 1 d . . .
S1A S 0.07356(12) 0.18078(10) 0.78250(6) 0.0280(3) Uani 0.50 1 d P . .
Br1 Br 0.5000 0.78149(3) 0.2500 0.02627(9) Uani 1 2 d S . .
I1 I 0.327132(18) 0.625619(15) 0.192103(9) 0.03878(7) Uani 1 1 d . . .
I2 I 0.362300(16) 0.268904(13) -0.151920(8) 0.02796(6) Uani 1 1 d . . .
I3 I -0.435591(16) 0.367120(14) -0.016880(10) 0.03737(7) Uani 1 1 d . . .
C1A C -0.0443(3) 0.1314(3) 0.8062(2) 0.0279(9) Uani 0.50 1 d PG A 1
C2A C -0.0172(3) 0.0722(3) 0.8481(2) 0.0400(13) Uani 0.50 1 d PG A 1
H2A H 0.0591 0.0627 0.8618 0.048 Uiso 0.50 1 calc PR A 1
C3A C -0.1042(4) 0.0273(3) 0.86948(19) 0.0407(15) Uani 0.50 1 d PG A 1
H3A H -0.0861 -0.0123 0.8975 0.049 Uiso 0.50 1 calc PR A 1
C4A C -0.2182(4) 0.0415(4) 0.8490(2) 0.0479(16) Uani 0.50 1 d PG A 1
H4A H -0.2764 0.0114 0.8633 0.058 Uiso 0.50 1 calc PR A 1
C5A C -0.2453(3) 0.1007(4) 0.8071(3) 0.064(2) Uani 0.50 1 d PG A 1
H5A H -0.3216 0.1102 0.7933 0.077 Uiso 0.50 1 calc PR A 1
C6A C -0.1583(4) 0.1456(3) 0.7857(2) 0.0456(15) Uani 0.50 1 d PG . 1
H6A H -0.1764 0.1851 0.7577 0.055 Uiso 0.50 1 calc PR A 1
C1B C -0.0972(4) 0.1240(3) 0.77629(15) 0.0279(9) Uani 0.50 1 d PG . 2
C2B C -0.0111(3) 0.0819(3) 0.80993(19) 0.0400(13) Uani 0.50 1 d PG A 2
H2B H 0.0634 0.0802 0.8009 0.048 Uiso 0.50 1 calc PR . 2
C3B C -0.0363(4) 0.0424(4) 0.85707(18) 0.0407(15) Uani 0.50 1 d PG A 2
H3B H 0.0214 0.0143 0.8796 0.049 Uiso 0.50 1 calc PR . 2
C4B C -0.1476(5) 0.0450(4) 0.8706(2) 0.0479(16) Uani 0.50 1 d PG A 2
H4B H -0.1645 0.0185 0.9021 0.058 Uiso 0.50 1 calc PR . 2
C5B C -0.2338(3) 0.0871(4) 0.8369(3) 0.064(2) Uani 0.50 1 d PG A 2
H5B H -0.3083 0.0888 0.8460 0.077 Uiso 0.50 1 calc PR . 2
C6B C -0.2086(4) 0.1266(4) 0.7898(2) 0.0456(15) Uani 0.50 1 d PG A 2
H6B H -0.2662 0.1547 0.7673 0.055 Uiso 0.50 1 calc PR . 2
C1C C -0.0265(4) 0.2863(3) 0.73995(16) 0.0263(14) Uani 0.50 1 d PG A 3
C2C C 0.0049(5) 0.3069(3) 0.79379(15) 0.0369(18) Uani 0.50 1 d PG A 3
H2C H 0.0078 0.2630 0.8198 0.044 Uiso 0.50 1 calc PR A 3
C3C C 0.0321(6) 0.3930(3) 0.80881(18) 0.044(2) Uani 0.50 1 d PG A 3
H3C H 0.0531 0.4067 0.8448 0.053 Uiso 0.50 1 calc PR A 3
C4C C 0.0278(8) 0.4585(3) 0.7700(2) 0.040(2) Uani 0.50 1 d PG A 3
H4C H 0.0460 0.5161 0.7801 0.049 Uiso 0.50 1 calc PR A 3
C5C C -0.0036(8) 0.4379(3) 0.7162(2) 0.036(2) Uani 0.50 1 d PG A 3
H5C H -0.0064 0.4817 0.6902 0.043 Uiso 0.50 1 calc PR A 3
C6C C -0.0307(5) 0.3518(3) 0.70113(15) 0.034(2) Uani 0.50 1 d PG A 3
H6C H -0.0518 0.3380 0.6651 0.040 Uiso 0.50 1 calc PR A 3

loop_
_atom_site_aniso_label
_atom_site_aniso_U_11
_atom_site_aniso_U_22
_atom_site_aniso_U_33
_atom_site_aniso_U_23
_atom_site_aniso_U_13
_atom_site_aniso_U_12
C1 0.0225(13) 0.0234(14) 0.0241(14) 0.0029(11) 0.0031(11) -0.0052(11)
C2 0.0201(13) 0.0239(14) 0.0299(15) 0.0054(12) 0.0036(11) -0.0044(11)
C3 0.0269(14) 0.0224(14) 0.0241(14) 0.0050(11) 0.0060(11) -0.0009(11)
C4 0.0277(14) 0.0250(14) 0.0209(14) 0.0029(12) 0.0006(11) -0.0038(11)
C5 0.0229(13) 0.0240(14) 0.0251(15) 0.0051(11) 0.0036(11) -0.0041(11)
C6 0.0246(14) 0.0233(14) 0.0250(14) 0.0032(12) 0.0067(11) -0.0009(11)
C7 0.0234(14) 0.0331(16) 0.0313(16) -0.0003(13) 0.0056(12) -0.0037(12)
C8 0.0261(15) 0.0362(17) 0.0354(17) -0.0061(14) 0.0057(13) -0.0066(13)
C9 0.0292(15) 0.0286(16) 0.0258(15) 0.0037(12) 0.0044(12) -0.0022(12)
C10 0.0317(15) 0.0314(16) 0.0276(16) 0.0034(13) 0.0035(13) 0.0016(13)
C11 0.0283(15) 0.0244(15) 0.0275(16) 0.0008(12) 0.0030(12) -0.0044(11)
C12 0.0223(14) 0.0292(16) 0.0319(16) 0.0031(13) 0.0023(12) -0.0048(11)
F1 0.0175(8) 0.0415(10) 0.0400(10) -0.0041(8) 0.0044(7) -0.0039(7)
F2 0.0334(9) 0.0415(10) 0.0238(9) -0.0023(8) -0.0009(7) -0.0072(8)
F3 0.0268(9) 0.0411(10) 0.0343(10) -0.0095(8) 0.0106(7) -0.0044(7)
S1A 0.0196(6) 0.0359(8) 0.0283(8) -0.0010(6) 0.0020(6) -0.0032(6)
Br1 0.02151(18) 0.0278(2) 0.0300(2) 0.000 0.00519(15) 0.000
I1 0.03003(11) 0.04329(13) 0.04243(13) -0.01749(10) 0.00216(9) -0.00769(9)
I2 0.02961(10) 0.03133(11) 0.02366(10) 0.00024(8) 0.00622(7) 0.00072(8)
I3 0.02118(10) 0.03317(12) 0.05558(15) 0.00790(10) -0.00397(9) -0.00414(8)
C1A 0.025(3) 0.028(2) 0.032(3) 0.005(2) 0.0082(17) 0.0013(19)
C2A 0.041(3) 0.042(3) 0.039(3) 0.015(3) 0.012(3) 0.010(2)
C3A 0.047(4) 0.044(3) 0.033(3) 0.012(2) 0.012(3) 0.018(3)
C4A 0.048(4) 0.042(3) 0.059(4) 0.019(3) 0.029(3) 0.001(3)
C5A 0.035(3) 0.067(4) 0.096(8) 0.048(5) 0.031(4) 0.002(3)
C6A 0.019(3) 0.067(4) 0.053(3) 0.032(3) 0.012(3) 0.007(3)
C1B 0.025(3) 0.028(2) 0.032(3) 0.005(2) 0.0082(17) 0.0013(19)
C2B 0.041(3) 0.042(3) 0.039(3) 0.015(3) 0.012(3) 0.010(2)
C3B 0.047(4) 0.044(3) 0.033(3) 0.012(2) 0.012(3) 0.018(3)
C4B 0.048(4) 0.042(3) 0.059(4) 0.019(3) 0.029(3) 0.001(3)
C5B 0.035(3) 0.067(4) 0.096(8) 0.048(5) 0.031(4) 0.002(3)
C6B 0.019(3) 0.067(4) 0.053(3) 0.032(3) 0.012(3) 0.007(3)
C1C 0.025(4) 0.031(3) 0.024(4) 0.003(3) 0.004(3) 0.007(2)
C2C 0.051(5) 0.031(4) 0.029(4) 0.002(4) 0.006(3) 0.005(3)
C3C 0.066(5) 0.034(5) 0.031(5) -0.005(4) 0.004(4) 0.001(4)
C4C 0.061(7) 0.029(4) 0.034(5) 0.004(3) 0.013(4) 0.007(4)
C5C 0.046(5) 0.034(5) 0.028(5) 0.007(4) 0.005(4) 0.004(4)
C6C 0.033(4) 0.047(6) 0.019(3) 0.007(4) -0.003(3) 0.006(4)

loop_
_atom_type_symbol
_atom_type_description
_atom_type_scat_dispersion_real
_atom_type_scat_dispersion_imag
_atom_type_scat_source
C C 0.0033 0.0016 'International Tables Vol C Tables 4.2.6.8 and 6.1.1.4'
H H 0.0000 0.0000 'International Tables Vol C Tables 4.2.6.8 and 6.1.1.4'
F F 0.0171 0.0103 'International Tables Vol C Tables 4.2.6.8 and 6.1.1.4'
S S 0.1246 0.1234 'International Tables Vol C Tables 4.2.6.8 and 6.1.1.4'
Br Br -0.2901 2.4595 'International Tables Vol C Tables 4.2.6.8 and 6.1.1.4'
I I -0.4742 1.8119 'International Tables Vol C Tables 4.2.6.8 and 6.1.1.4'

loop_
_geom_angle_atom_site_label_1
_geom_angle_atom_site_label_2
_geom_angle_atom_site_label_3
_geom_angle
_geom_angle_site_symmetry_1
_geom_angle_site_symmetry_3
C6 C1 C2 115.9(3) . .
C6 C1 C7 122.7(3) . .
C2 C1 C7 121.2(3) . .
F1 C2 C3 118.1(3) . .
F1 C2 C1 118.0(3) . .
C3 C2 C1 123.8(3) . .
C2 C3 C4 116.4(3) . .
C2 C3 C9 121.4(3) . .
C4 C3 C9 122.2(3) . .
F2 C4 C5 118.4(2) . .
F2 C4 C3 118.0(3) . .
C5 C4 C3 123.6(3) . .
C4 C5 C6 115.8(2) . .
C4 C5 C11 122.1(3) . .
C6 C5 C11 122.0(3) . .
F3 C6 C1 118.2(3) . .
F3 C6 C5 117.5(2) . .
C1 C6 C5 124.3(3) . .
C8 C7 C1 173.8(3) . .
C7 C8 I1 172.4(3) . .
C10 C9 C3 178.8(3) . .
C9 C10 I2 176.9(3) . .
C12 C11 C5 177.5(3) . .
C11 C12 I3 178.6(3) . .
C1A S1A C1B 106.7(2) . 2_556
C1A S1A C1C 105.7(2) . 2_556
C1B S1A C1C 104.8(2) 2_556 2_556
C1A S1A C2B 25.39(18) . .
C1B S1A C2B 93.2(3) 2_556 .
C1C S1A C2B 130.8(2) 2_556 .
C1A S1A C6A 129.0(5) . 2_556
C1B S1A C6A 22.3(3) 2_556 2_556
C1C S1A C6A 97.5(5) 2_556 2_556
C2B S1A C6A 112.9(4) . 2_556
C1A S1A C1B 24.17(19) . .
C1B S1A C1B 89.1(2) 2_556 .
C1C S1A C1B 95.1(2) 2_556 .
C2B S1A C1B 38.84(8) . .
C6A S1A C1B 111.0(4) 2_556 .
C1A S1A C1C 94.8(2) . .
C1B S1A C1C 94.8(2) 2_556 .
C1C S1A C1C 18.2(2) 2_556 .
C2B S1A C1C 117.85(18) . .
C6A S1A C1C 93.9(4) 2_556 .
C1B S1A C1C 79.78(17) . .
C1A S1A S1A 70.91(17) . 2_556
C1B S1A S1A 64.85(18) 2_556 2_556
C1C S1A S1A 65.35(14) 2_556 2_556
C2B S1A S1A 82.92(14) . 2_556
C6A S1A S1A 79.1(4) 2_556 2_556
C1B S1A S1A 47.22(10) . 2_556
C1C S1A S1A 47.26(10) . 2_556
C2A C1A C6A 120.0 . .
C2A C1A S1A 114.9(3) . .
C6A C1A S1A 125.1(3) . .
C3A C2A C1A 120.0 . .
C3A C2A H2A 120.0 . .
C1A C2A H2A 120.0 . .
C2A C3A C4A 120.0 . .
C2A C3A H3A 120.0 . .
C4A C3A H3A 120.0 . .
C5A C4A C3A 120.0 . .
C5A C4A H4A 120.0 . .
C3A C4A H4A 120.0 . .
C4A C5A C6A 120.0 . .
C4A C5A H5A 120.0 . .
C6A C5A H5A 120.0 . .
C5A C6A C1A 120.0 . .
C5A C6A S1A 149.7(3) . 2_556
C1A C6A S1A 79.3(3) . 2_556
C5A C6A H6A 120.0 . .
C1A C6A H6A 120.0 . .
S1A C6A H6A 47.4 2_556 .
C2B C1B C6B 120.0 . .
C2B C1B S1A 123.8(3) . 2_556
C6B C1B S1A 116.1(3) . 2_556
C2B C1B S1A 62.9(2) . .
C6B C1B S1A 149.2(3) . .
S1A C1B S1A 67.93(16) 2_556 .
C3B C2B C1B 120.0 . .
C3B C2B S1A 142.7(3) . .
C1B C2B S1A 78.3(3) . .
C3B C2B H2B 120.0 . .
C1B C2B H2B 120.0 . .
S1A C2B H2B 53.7 . .
C2B C3B C4B 120.0 . .
C2B C3B H3B 120.0 . .
C4B C3B H3B 120.0 . .
C3B C4B C5B 120.0 . .
C3B C4B H4B 120.0 . .
C5B C4B H4B 120.0 . .
C6B C5B C4B 120.0 . .
C6B C5B H5B 120.0 . .
C4B C5B H5B 120.0 . .
C5B C6B C1B 120.0 . .
C5B C6B H6B 120.0 . .
C1B C6B H6B 120.0 . .
C2C C1C C6C 120.0 . .
C2C C1C S1A 68.31(18) . .
C6C C1C S1A 147.0(3) . .
C1C C2C C3C 120.0 . .
C1C C2C H2C 120.0 . .
C3C C2C H2C 120.0 . .
C4C C3C C2C 120.0 . .
C4C C3C H3C 120.0 . .
C2C C3C H3C 120.0 . .
C3C C4C C5C 120.0 . .
C3C C4C H4C 120.0 . .
C5C C4C H4C 120.0 . .
C6C C5C C4C 120.0 . .
C6C C5C H5C 120.0 . .
C4C C5C H5C 120.0 . .
C5C C6C C1C 120.0 . .
C5C C6C H6C 120.0 . .
C1C C6C H6C 120.0 . .

loop_
_geom_bond_atom_site_label_1
_geom_bond_atom_site_label_2
_geom_bond_distance
_geom_bond_site_symmetry_2
C1 C6 1.385(4) .
C1 C2 1.399(4) .
C1 C7 1.435(4) .
C2 F1 1.340(3) .
C2 C3 1.388(4) .
C3 C4 1.398(4) .
C3 C9 1.436(4) .
C4 F2 1.336(3) .
C4 C5 1.394(4) .
C5 C6 1.400(4) .
C5 C11 1.431(4) .
C6 F3 1.341(3) .
C7 C8 1.185(4) .
C8 I1 2.017(3) .
C9 C10 1.190(4) .
C10 I2 2.028(3) .
C11 C12 1.191(4) .
C12 I3 1.990(3) .
S1A C1A 1.742(3) .
S1A C1B 1.760(3) 2_556
S1A C1C 1.768(4) 2_556
S1A C2B 1.973(5) .
S1A C6A 2.149(5) 2_556
S1A C1B 2.170(5) .
S1A C1C 2.187(4) .
S1A S1A 2.222(3) 2_556
C1A C2A 1.3900 .
C1A C6A 1.3900 .
C2A C3A 1.3900 .
C2A H2A 0.9300 .
C3A C4A 1.3900 .
C3A H3A 0.9300 .
C4A C5A 1.3900 .
C4A H4A 0.9300 .
C5A C6A 1.3900 .
C5A H5A 0.9300 .
C6A S1A 2.149(5) 2_556
C6A H6A 0.9300 .
C1B C2B 1.3900 .
C1B C6B 1.3900 .
C1B S1A 1.760(3) 2_556
C2B C3B 1.3900 .
C2B H2B 0.9300 .
C3B C4B 1.3900 .
C3B H3B 0.9300 .
C4B C5B 1.3900 .
C4B H4B 0.9300 .
C5B C6B 1.3900 .
C5B H5B 0.9300 .
C6B H6B 0.9300 .
C1C C2C 1.3900 .
C1C C6C 1.3900 .
C2C C3C 1.3900 .
C2C H2C 0.9300 .
C3C C4C 1.3900 .
C3C H3C 0.9300 .
C4C C5C 1.3900 .
C4C H4C 0.9300 .
C5C C6C 1.3900 .
C5C H5C 0.9300 .
C6C H6C 0.9300 .

loop_
_geom_torsion_atom_site_label_1
_geom_torsion_atom_site_label_2
_geom_torsion_atom_site_label_3
_geom_torsion_atom_site_label_4
_geom_torsion
_geom_torsion_site_symmetry_1
_geom_torsion_site_symmetry_4
C6 C1 C2 F1 -179.9(2) . .
C7 C1 C2 F1 4.8(4) . .
C6 C1 C2 C3 1.7(4) . .
C7 C1 C2 C3 -173.5(3) . .
F1 C2 C3 C4 -179.1(2) . .
C1 C2 C3 C4 -0.8(4) . .
F1 C2 C3 C9 -0.8(4) . .
C1 C2 C3 C9 177.6(3) . .
C2 C3 C4 F2 178.5(2) . .
C9 C3 C4 F2 0.2(4) . .
C2 C3 C4 C5 -0.6(4) . .
C9 C3 C4 C5 -179.0(3) . .
F2 C4 C5 C6 -178.2(2) . .
C3 C4 C5 C6 0.9(4) . .
F2 C4 C5 C11 -0.2(4) . .
C3 C4 C5 C11 178.9(3) . .
C2 C1 C6 F3 -179.9(2) . .
C7 C1 C6 F3 -4.7(4) . .
C2 C1 C6 C5 -1.4(4) . .
C7 C1 C6 C5 173.8(3) . .
C4 C5 C6 F3 178.6(2) . .
C11 C5 C6 F3 0.6(4) . .
C4 C5 C6 C1 0.2(4) . .
C11 C5 C6 C1 -177.8(3) . .
C6 C1 C7 C8 -104(3) . .
C2 C1 C7 C8 71(3) . .
C1 C7 C8 I1 -21(5) . .
C2 C3 C9 C10 -86(16) . .
C4 C3 C9 C10 92(16) . .
C3 C9 C10 I2 -27(20) . .
C4 C5 C11 C12 -80(8) . .
C6 C5 C11 C12 98(8) . .
C5 C11 C12 I3 39(18) . .
C1B S1A C1A C2A 99.8(3) 2_556 .
C1C S1A C1A C2A -149.0(3) 2_556 .
C2B S1A C1A C2A 39.7(5) . .
C6A S1A C1A C2A 97.3(5) 2_556 .
C1B S1A C1A C2A 144.6(6) . .
C1C S1A C1A C2A -163.7(3) . .
S1A S1A C1A C2A 154.8(3) 2_556 .
C1B S1A C1A C6A -78.6(4) 2_556 .
C1C S1A C1A C6A 32.6(4) 2_556 .
C2B S1A C1A C6A -138.8(7) . .
C6A S1A C1A C6A -81.2(8) 2_556 .
C1B S1A C1A C6A -33.8(5) . .
C1C S1A C1A C6A 17.8(4) . .
S1A S1A C1A C6A -23.7(3) 2_556 .
C6A C1A C2A C3A 0.0 . .
S1A C1A C2A C3A -178.6(4) . .
C1A C2A C3A C4A 0.0 . .
C2A C3A C4A C5A 0.0 . .
C3A C4A C5A C6A 0.0 . .
C4A C5A C6A C1A 0.0 . .
C4A C5A C6A S1A 124.2(5) . 2_556
C2A C1A C6A C5A 0.0 . .
S1A C1A C6A C5A 178.4(4) . .
C2A C1A C6A S1A -154.9(3) . 2_556
S1A C1A C6A S1A 23.5(3) . 2_556
C1A S1A C1B C2B -41.3(5) . .
C1B S1A C1B C2B 96.2(3) 2_556 .
C1C S1A C1B C2B -159.0(3) 2_556 .
C6A S1A C1B C2B 100.9(5) 2_556 .
C1C S1A C1B C2B -168.8(2) . .
S1A S1A C1B C2B 151.8(3) 2_556 .
C1A S1A C1B C6B 62.4(6) . .
C1B S1A C1B C6B -160.0(5) 2_556 .
C1C S1A C1B C6B -55.2(4) 2_556 .
C2B S1A C1B C6B 103.8(4) . .
C6A S1A C1B C6B -155.3(6) 2_556 .
C1C S1A C1B C6B -65.0(4) . .
S1A S1A C1B C6B -104.4(5) 2_556 .
C1A S1A C1B S1A 166.8(6) . 2_556
C1B S1A C1B S1A -55.6(3) 2_556 2_556
C1C S1A C1B S1A 49.2(2) 2_556 2_556
C2B S1A C1B S1A -151.8(3) . 2_556
C6A S1A C1B S1A -50.9(5) 2_556 2_556
C1C S1A C1B S1A 39.40(17) . 2_556
C6B C1B C2B C3B 0.0 . .
S1A C1B C2B C3B 176.7(4) 2_556 .
S1A C1B C2B C3B 144.9(3) . .
C6B C1B C2B S1A -144.9(3) . .
S1A C1B C2B S1A 31.8(3) 2_556 .
C1A S1A C2B C3B -85.7(6) . .
C1B S1A C2B C3B 150.6(4) 2_556 .
C1C S1A C2B C3B -96.7(4) 2_556 .
C6A S1A C2B C3B 139.8(6) 2_556 .
C1B S1A C2B C3B -124.8(3) . .
C1C S1A C2B C3B -112.3(4) . .
S1A S1A C2B C3B -145.2(4) 2_556 .
C1A S1A C2B C1B 39.1(5) . .
C1B S1A C2B C1B -84.6(2) 2_556 .
C1C S1A C2B C1B 28.1(3) 2_556 .
C6A S1A C2B C1B -95.4(5) 2_556 .
C1C S1A C2B C1B 12.5(3) . .
S1A S1A C2B C1B -20.44(18) 2_556 .
C1B C2B C3B C4B 0.0 . .
S1A C2B C3B C4B 111.7(4) . .
C2B C3B C4B C5B 0.0 . .
C3B C4B C5B C6B 0.0 . .
C4B C5B C6B C1B 0.0 . .
C2B C1B C6B C5B 0.0 . .
S1A C1B C6B C5B -176.9(4) 2_556 .
S1A C1B C6B C5B -86.6(4) . .
C1A S1A C1C C2C 85.2(2) . .
C1B S1A C1C C2C -167.5(2) 2_556 .
C1C S1A C1C C2C -43.0(10) 2_556 .
C2B S1A C1C C2C 96.3(2) . .
C6A S1A C1C C2C -145.1(4) 2_556 .
C1B S1A C1C C2C 104.3(2) . .
S1A S1A C1C C2C 143.6(2) 2_556 .
C1A S1A C1C C6C -162.7(4) . .
C1B S1A C1C C6C -55.5(4) 2_556 .
C1C S1A C1C C6C 69.1(10) 2_556 .
C2B S1A C1C C6C -151.6(3) . .
C6A S1A C1C C6C -33.1(5) 2_556 .
C1B S1A C1C C6C -143.7(4) . .
S1A S1A C1C C6C -104.3(4) 2_556 .
C6C C1C C2C C3C 0.0 . .
S1A C1C C2C C3C 144.4(4) . .
C1C C2C C3C C4C 0.0 . .
C2C C3C C4C C5C 0.0 . .
C3C C4C C5C C6C 0.0 . .
C4C C5C C6C C1C 0.0 . .
C2C C1C C6C C5C 0.0 . .
S1A C1C C6C C5C -96.1(4) . .
